data_7105235
loop_
_publ_author_name
'Fortman, George C'
'Scott, Natalie M'
'Linden, Anthony'
'Stevens, Edwin D'
'Dorta, Reto'
'Nolan, Steven P'

_publ_section_title
;
 Unusual reactivities of N-heterocyclic carbenes upon coordination to
 the platinum(II)-dimethyl moiety.
;
_journal_issue 7
_journal_name_full 'Chemical communications (Cambridge, England)'
_journal_page_first 1050
_journal_page_last 1052
_journal_paper_doi 10.1039/b920482b
_journal_volume 46
_journal_year 2010
_chemical_formula_moiety 'C16 H30 N4 Pt'
_chemical_formula_sum 'C16 H30 N4 Pt'
_chemical_formula_weight 473.44
_chemical_name_common (MeIMe)2Pt(Me)2
_chemical_name_systematic
;
?
;
_space_group_IT_number 14
_symmetry_cell_setting monoclinic
_symmetry_Int_Tables_number 14
_symmetry_space_group_name_Hall '-P 2yn'
_symmetry_space_group_name_H-M 'P 1 21/n 1'
_atom_sites_solution_hydrogens geom
_atom_sites_solution_primary direct
_atom_sites_solution_secondary difmap
_audit_creation_date 07-03-06
_audit_creation_method SHELXL-97
_cell_angle_alpha 90.00
_cell_angle_beta 113.5403(8)
_cell_angle_gamma 90.00
_cell_formula_units_Z 4
_cell_length_a 14.8926(2)
_cell_length_b 8.1788(1)
_cell_length_c 16.1119(2)
_cell_measurement_reflns_used 34346
_cell_measurement_temperature 160(1)
_cell_measurement_theta_max 30.0
_cell_measurement_theta_min 2.0
_cell_volume 1799.17(4)
_computing_cell_refinement 'DENZO-SMN (Otwinowski & Minor, 1997)'
_computing_data_collection 'COLLECT (Nonius, 2000)'
_computing_data_reduction 'DENZO-SMN and SCALEPACK (Otwinowski & Minor, 1997)'
_computing_molecular_graphics 'ORTEPII (Johnson, 1976)'
_computing_publication_material 'SHELXL97 and PLATON (Spek, 2006)'
_computing_structure_refinement 'SHELXL97 (Sheldrick, 1997)'
_computing_structure_solution 'SIR92 (Altomare et al., 1994)'
_diffrn_ambient_temperature 160(1)
_diffrn_detector '65 mm CCD camera on \k goniostat'
_diffrn_detector_area_resol_mean 9
_diffrn_measured_fraction_theta_full 0.998
_diffrn_measured_fraction_theta_max 0.998
_diffrn_measurement_device_type 'Nonius KappaCCD area-detector diffractometer'
_diffrn_measurement_method '\f and \w scans with \k offsets'
_diffrn_radiation_monochromator 'horizontally mounted graphite crystal'
_diffrn_radiation_source 'Nonius FR590 sealed tube generator'
_diffrn_radiation_type 'Mo K\a'
_diffrn_radiation_wavelength 0.71073
_diffrn_reflns_av_R_equivalents 0.0753
_diffrn_reflns_av_sigmaI/netI 0.0305
_diffrn_reflns_limit_h_max 20
_diffrn_reflns_limit_h_min -20
_diffrn_reflns_limit_k_max 11
_diffrn_reflns_limit_k_min -11
_diffrn_reflns_limit_l_max 22
_diffrn_reflns_limit_l_min -22
_diffrn_reflns_number 50417
_diffrn_reflns_theta_full 30.03
_diffrn_reflns_theta_max 30.03
_diffrn_reflns_theta_min 2.40
_diffrn_standards_decay_% 0
_diffrn_standards_number 0
_exptl_absorpt_coefficient_mu 7.765
_exptl_absorpt_correction_T_max 0.390
_exptl_absorpt_correction_T_min 0.250
_exptl_absorpt_correction_type multi-scan
_exptl_absorpt_process_details '(Blessing, 1995)'
_exptl_crystal_colour colourless
_exptl_crystal_density_diffrn 1.748
_exptl_crystal_density_method 'not measured'
_exptl_crystal_description prism
_exptl_crystal_F_000 928
_exptl_crystal_size_max 0.32
_exptl_crystal_size_mid 0.25
_exptl_crystal_size_min 0.12
_refine_diff_density_max 1.161
_refine_diff_density_min -2.195
_refine_diff_density_rms 0.211
_refine_ls_extinction_method none
_refine_ls_goodness_of_fit_ref 1.068
_refine_ls_hydrogen_treatment constr
_refine_ls_matrix_type full
_refine_ls_number_parameters 200
_refine_ls_number_reflns 5253
_refine_ls_number_restraints 0
_refine_ls_restrained_S_all 1.068
_refine_ls_R_factor_all 0.0439
_refine_ls_R_factor_gt 0.0375
_refine_ls_shift/su_max 0.001
_refine_ls_shift/su_mean 0.000
_refine_ls_structure_factor_coef Fsqd
_refine_ls_weighting_details 'w=1/[\s^2^(Fo^2^)+(0.0573P)^2^+5.7916P] where P=(Fo^2^+2Fc^2^)/3'
_refine_ls_weighting_scheme calc
_refine_ls_wR_factor_gt 0.0939
_refine_ls_wR_factor_ref 0.0977
_reflns_number_gt 4641
_reflns_number_total 5253
_reflns_threshold_expression 'I > 2\s(I)'
_cod_data_source_file b920482b.txt
_cod_data_source_block DT0707
_cod_database_code 7105235

loop_
_symmetry_equiv_pos_as_xyz
'x, y, z'
'-x+1/2, y+1/2, -z+1/2'
'-x, -y, -z'
'x-1/2, -y-1/2, z-1/2'

loop_
_atom_site_label
_atom_site_type_symbol
_atom_site_fract_x
_atom_site_fract_y
_atom_site_fract_z
_atom_site_U_iso_or_equiv
_atom_site_adp_type
_atom_site_occupancy
_atom_site_symmetry_multiplicity
_atom_site_calc_flag
_atom_site_refinement_flags
_atom_site_disorder_assembly
_atom_site_disorder_group
Pt1 Pt 0.180706(11) 0.209733(19) 0.436874(10) 0.01729(7) Uani 1 1 d . . .
N2 N 0.3746(3) 0.0309(5) 0.5420(2) 0.0207(7) Uani 1 1 d . . .
N5 N 0.2766(3) -0.1190(5) 0.4357(3) 0.0228(7) Uani 1 1 d . . .
N11 N 0.1280(3) 0.0504(5) 0.5841(2) 0.0193(7) Uani 1 1 d . . .
N14 N 0.1635(3) 0.3031(4) 0.6149(3) 0.0189(7) Uani 1 1 d . . .
C1 C 0.2826(3) 0.0319(6) 0.4730(3) 0.0198(8) Uani 1 1 d . . .
C3 C 0.4226(3) -0.1169(7) 0.5469(3) 0.0256(9) Uani 1 1 d . . .
C4 C 0.3601(4) -0.2124(6) 0.4797(4) 0.0269(10) Uani 1 1 d . . .
C6 C 0.4153(4) 0.1708(7) 0.5982(4) 0.0284(10) Uani 1 1 d . . .
H61 H 0.4743 0.2067 0.5906 0.043 Uiso 1 1 calc R . .
H62 H 0.4322 0.1417 0.6617 0.043 Uiso 1 1 calc R . .
H63 H 0.3670 0.2596 0.5807 0.043 Uiso 1 1 calc R . .
C7 C 0.5240(4) -0.1485(8) 0.6143(4) 0.0374(13) Uani 1 1 d . . .
H71 H 0.5402 -0.2641 0.6120 0.056 Uiso 1 1 calc R . .
H72 H 0.5284 -0.1218 0.6751 0.056 Uiso 1 1 calc R . .
H73 H 0.5702 -0.0805 0.6001 0.056 Uiso 1 1 calc R . .
C8 C 0.3679(5) -0.3854(7) 0.4527(4) 0.0386(13) Uani 1 1 d . . .
H81 H 0.4301 -0.4324 0.4944 0.058 Uiso 1 1 calc R . .
H82 H 0.3652 -0.3873 0.3909 0.058 Uiso 1 1 calc R . .
H83 H 0.3135 -0.4497 0.4551 0.058 Uiso 1 1 calc R . .
C9 C 0.1913(4) -0.1742(7) 0.3568(4) 0.0306(11) Uani 1 1 d . . .
H91 H 0.1433 -0.0855 0.3356 0.046 Uiso 1 1 calc R . .
H92 H 0.1617 -0.2686 0.3737 0.046 Uiso 1 1 calc R . .
H93 H 0.2119 -0.2057 0.3084 0.046 Uiso 1 1 calc R . .
C10 C 0.1574(3) 0.1851(5) 0.5519(3) 0.0179(8) Uani 1 1 d . . .
C12 C 0.1158(3) 0.0821(6) 0.6643(3) 0.0212(8) Uani 1 1 d . . .
C13 C 0.1380(3) 0.2419(6) 0.6828(3) 0.0204(8) Uani 1 1 d . . .
C15 C 0.1108(4) -0.1076(6) 0.5393(3) 0.0257(9) Uani 1 1 d . . .
H151 H 0.0973 -0.0924 0.4751 0.039 Uiso 1 1 calc R . .
H152 H 0.0546 -0.1605 0.5451 0.039 Uiso 1 1 calc R . .
H153 H 0.1690 -0.1764 0.5675 0.039 Uiso 1 1 calc R . .
C16 C 0.0796(4) -0.0433(8) 0.7098(4) 0.0344(12) Uani 1 1 d . . .
H161 H 0.0788 0.0023 0.7658 0.052 Uiso 1 1 calc R . .
H162 H 0.1229 -0.1387 0.7242 0.052 Uiso 1 1 calc R . .
H163 H 0.0131 -0.0762 0.6696 0.052 Uiso 1 1 calc R . .
C17 C 0.1379(4) 0.3450(8) 0.7592(3) 0.0314(11) Uani 1 1 d . . .
H171 H 0.0864 0.4280 0.7359 0.047 Uiso 1 1 calc R . .
H172 H 0.2017 0.3989 0.7887 0.047 Uiso 1 1 calc R . .
H173 H 0.1256 0.2759 0.8032 0.047 Uiso 1 1 calc R . .
C18 C 0.1867(4) 0.4729(6) 0.6070(3) 0.0266(9) Uani 1 1 d . . .
H181 H 0.1266 0.5384 0.5874 0.040 Uiso 1 1 calc R . .
H182 H 0.2157 0.4827 0.5623 0.040 Uiso 1 1 calc R . .
H183 H 0.2333 0.5125 0.6658 0.040 Uiso 1 1 calc R . .
C19 C 0.1968(5) 0.2425(8) 0.3149(4) 0.0346(12) Uani 1 1 d . . .
H191 H 0.2459 0.1657 0.3118 0.052 Uiso 1 1 calc R . .
H192 H 0.2181 0.3547 0.3115 0.052 Uiso 1 1 calc R . .
H193 H 0.1339 0.2223 0.2641 0.052 Uiso 1 1 calc R . .
C20 C 0.0728(3) 0.3950(6) 0.3892(3) 0.0255(9) Uani 1 1 d . . .
H201 H 0.1038 0.4983 0.3845 0.038 Uiso 1 1 calc R . .
H202 H 0.0410 0.4080 0.4316 0.038 Uiso 1 1 calc R . .
H203 H 0.0238 0.3644 0.3295 0.038 Uiso 1 1 calc R . .

loop_
_atom_site_aniso_label
_atom_site_aniso_U_11
_atom_site_aniso_U_22
_atom_site_aniso_U_33
_atom_site_aniso_U_23
_atom_site_aniso_U_13
_atom_site_aniso_U_12
Pt1 0.01460(10) 0.01906(10) 0.01699(10) 0.00259(5) 0.00501(7) 0.00008(5)
N2 0.0167(16) 0.0271(19) 0.0195(16) 0.0013(15) 0.0084(14) 0.0008(15)
N5 0.0200(17) 0.0254(19) 0.0243(18) -0.0024(16) 0.0104(15) 0.0026(15)
N11 0.0174(16) 0.0180(17) 0.0219(17) 0.0016(14) 0.0074(14) -0.0021(14)
N14 0.0193(17) 0.0163(16) 0.0228(18) 0.0017(13) 0.0103(15) 0.0022(13)
C1 0.0154(18) 0.027(2) 0.0155(18) 0.0005(16) 0.0046(15) 0.0004(16)
C3 0.023(2) 0.033(2) 0.024(2) 0.0068(19) 0.0121(18) 0.0081(19)
C4 0.029(2) 0.028(2) 0.030(2) 0.0053(19) 0.018(2) 0.0078(18)
C6 0.021(2) 0.031(2) 0.026(2) -0.005(2) 0.0026(19) -0.0011(19)
C7 0.026(2) 0.052(4) 0.033(3) 0.010(3) 0.010(2) 0.015(2)
C8 0.044(3) 0.030(3) 0.049(3) -0.002(2) 0.025(3) 0.010(2)
C9 0.031(3) 0.031(2) 0.029(2) -0.011(2) 0.011(2) -0.003(2)
C10 0.0131(18) 0.0157(18) 0.024(2) 0.0006(16) 0.0060(16) -0.0001(14)
C12 0.0179(19) 0.025(2) 0.022(2) 0.0061(17) 0.0086(16) 0.0019(16)
C13 0.021(2) 0.0203(19) 0.019(2) 0.0015(17) 0.0073(17) 0.0028(17)
C15 0.027(2) 0.0158(19) 0.032(2) -0.0007(18) 0.0092(19) -0.0030(17)
C16 0.027(2) 0.044(3) 0.031(2) 0.019(2) 0.011(2) -0.003(2)
C17 0.030(2) 0.042(3) 0.022(2) -0.002(2) 0.011(2) 0.008(2)
C18 0.031(2) 0.0149(19) 0.030(2) 0.0001(18) 0.008(2) -0.0016(18)
C19 0.038(3) 0.041(3) 0.026(3) 0.002(2) 0.014(2) 0.000(3)
C20 0.0178(19) 0.024(2) 0.029(2) 0.0016(18) 0.0031(17) -0.0015(17)

loop_
_atom_type_symbol
_atom_type_description
_atom_type_number_in_cell
_atom_type_scat_dispersion_real
_atom_type_scat_dispersion_imag
_atom_type_scat_source
C C 64 0.0033 0.0016
; International Tables for Crystallography (1992).
Vol. C, Tables 4.2.6.8 and 6.1.1.4
;
H H 120 0.0000 0.0000
; International Tables for Crystallography (1992).
Vol. C, Tables 4.2.6.8 and 6.1.1.4
;
N N 16 0.0061 0.0033
; International Tables for Crystallography (1992).
Vol. C, Tables 4.2.6.8 and 6.1.1.4
;
Pt Pt 4 -1.7033 8.3905
; International Tables for Crystallography (1992).
Vol. C, Tables 4.2.6.8 and 6.1.1.4
;

loop_
_geom_angle_atom_site_label_1
_geom_angle_atom_site_label_2
_geom_angle_atom_site_label_3
_geom_angle
_geom_angle_site_symmetry_1
_geom_angle_site_symmetry_3
_geom_angle_publ_flag
C1 Pt1 C10 92.78(17) . . ?
C1 Pt1 C19 90.5(2) . . ?
C10 Pt1 C19 176.6(2) . . ?
C1 Pt1 C20 175.87(18) . . ?
C10 Pt1 C20 91.17(18) . . ?
C19 Pt1 C20 85.6(2) . . ?
C1 N2 C3 112.0(4) . . ?
C1 N2 C6 122.5(4) . . ?
C3 N2 C6 125.4(4) . . ?
C1 N5 C4 112.7(4) . . ?
C1 N5 C9 123.0(4) . . ?
C4 N5 C9 124.2(4) . . ?
C10 N11 C12 112.4(4) . . ?
C10 N11 C15 123.4(4) . . ?
C12 N11 C15 124.2(4) . . ?
C10 N14 C13 111.7(4) . . ?
C10 N14 C18 123.7(4) . . ?
C13 N14 C18 124.4(4) . . ?
N5 C1 N2 102.7(4) . . ?
N5 C1 Pt1 128.2(3) . . ?
N2 C1 Pt1 129.0(3) . . ?
C4 C3 N2 106.3(4) . . ?
C4 C3 C7 130.9(5) . . ?
N2 C3 C7 122.8(5) . . ?
C3 C4 N5 106.2(4) . . ?
C3 C4 C8 131.8(5) . . ?
N5 C4 C8 122.0(5) . . ?
N2 C6 H61 109.5 . . ?
N2 C6 H62 109.5 . . ?
H61 C6 H62 109.5 . . ?
N2 C6 H63 109.5 . . ?
H61 C6 H63 109.5 . . ?
H62 C6 H63 109.5 . . ?
C3 C7 H71 109.5 . . ?
C3 C7 H72 109.5 . . ?
H71 C7 H72 109.5 . . ?
C3 C7 H73 109.5 . . ?
H71 C7 H73 109.5 . . ?
H72 C7 H73 109.5 . . ?
C4 C8 H81 109.5 . . ?
C4 C8 H82 109.5 . . ?
H81 C8 H82 109.5 . . ?
C4 C8 H83 109.5 . . ?
H81 C8 H83 109.5 . . ?
H82 C8 H83 109.5 . . ?
N5 C9 H91 109.5 . . ?
N5 C9 H92 109.5 . . ?
H91 C9 H92 109.5 . . ?
N5 C9 H93 109.5 . . ?
H91 C9 H93 109.5 . . ?
H92 C9 H93 109.5 . . ?
N11 C10 N14 102.9(4) . . ?
N11 C10 Pt1 128.8(3) . . ?
N14 C10 Pt1 128.3(3) . . ?
C13 C12 N11 105.8(4) . . ?
C13 C12 C16 131.7(5) . . ?
N11 C12 C16 122.4(5) . . ?
C12 C13 N14 107.2(4) . . ?
C12 C13 C17 130.3(5) . . ?
N14 C13 C17 122.5(4) . . ?
N11 C15 H151 109.5 . . ?
N11 C15 H152 109.5 . . ?
H151 C15 H152 109.5 . . ?
N11 C15 H153 109.5 . . ?
H151 C15 H153 109.5 . . ?
H152 C15 H153 109.5 . . ?
C12 C16 H161 109.5 . . ?
C12 C16 H162 109.5 . . ?
H161 C16 H162 109.5 . . ?
C12 C16 H163 109.5 . . ?
H161 C16 H163 109.5 . . ?
H162 C16 H163 109.5 . . ?
C13 C17 H171 109.5 . . ?
C13 C17 H172 109.5 . . ?
H171 C17 H172 109.5 . . ?
C13 C17 H173 109.5 . . ?
H171 C17 H173 109.5 . . ?
H172 C17 H173 109.5 . . ?
N14 C18 H181 109.5 . . ?
N14 C18 H182 109.5 . . ?
H181 C18 H182 109.5 . . ?
N14 C18 H183 109.5 . . ?
H181 C18 H183 109.5 . . ?
H182 C18 H183 109.5 . . ?
Pt1 C19 H191 109.5 . . ?
Pt1 C19 H192 109.5 . . ?
H191 C19 H192 109.5 . . ?
Pt1 C19 H193 109.5 . . ?
H191 C19 H193 109.5 . . ?
H192 C19 H193 109.5 . . ?
Pt1 C20 H201 109.5 . . ?
Pt1 C20 H202 109.5 . . ?
H201 C20 H202 109.5 . . ?
Pt1 C20 H203 109.5 . . ?
H201 C20 H203 109.5 . . ?
H202 C20 H203 109.5 . . ?

loop_
_geom_bond_atom_site_label_1
_geom_bond_atom_site_label_2
_geom_bond_distance
_geom_bond_site_symmetry_2
_geom_bond_publ_flag
Pt1 C1 2.013(4) . ?
Pt1 C10 2.027(5) . ?
Pt1 C19 2.090(6) . ?
Pt1 C20 2.117(5) . ?
N2 C1 1.377(5) . ?
N2 C3 1.390(6) . ?
N2 C6 1.435(6) . ?
N5 C1 1.360(6) . ?
N5 C4 1.388(6) . ?
N5 C9 1.464(6) . ?
N11 C10 1.363(6) . ?
N11 C12 1.399(6) . ?
N11 C15 1.451(6) . ?
N14 C10 1.376(6) . ?
N14 C13 1.387(6) . ?
N14 C18 1.449(6) . ?
C3 C4 1.359(8) . ?
C3 C7 1.488(7) . ?
C4 C8 1.498(7) . ?
C6 H61 0.9800 . ?
C6 H62 0.9800 . ?
C6 H63 0.9800 . ?
C7 H71 0.9800 . ?
C7 H72 0.9800 . ?
C7 H73 0.9800 . ?
C8 H81 0.9800 . ?
C8 H82 0.9800 . ?
C8 H83 0.9800 . ?
C9 H91 0.9800 . ?
C9 H92 0.9800 . ?
C9 H93 0.9800 . ?
C12 C13 1.352(7) . ?
C12 C16 1.482(6) . ?
C13 C17 1.493(7) . ?
C15 H151 0.9800 . ?
C15 H152 0.9800 . ?
C15 H153 0.9800 . ?
C16 H161 0.9800 . ?
C16 H162 0.9800 . ?
C16 H163 0.9800 . ?
C17 H171 0.9800 . ?
C17 H172 0.9800 . ?
C17 H173 0.9800 . ?
C18 H181 0.9800 . ?
C18 H182 0.9800 . ?
C18 H183 0.9800 . ?
C19 H191 0.9800 . ?
C19 H192 0.9800 . ?
C19 H193 0.9800 . ?
C20 H201 0.9800 . ?
C20 H202 0.9800 . ?
C20 H203 0.9800 . ?

loop_
_geom_torsion_atom_site_label_1
_geom_torsion_atom_site_label_2
_geom_torsion_atom_site_label_3
_geom_torsion_atom_site_label_4
_geom_torsion
_geom_torsion_site_symmetry_1
_geom_torsion_site_symmetry_2
_geom_torsion_site_symmetry_3
_geom_torsion_site_symmetry_4
_geom_torsion_publ_flag
C4 N5 C1 N2 0.9(5) . . . . ?
C9 N5 C1 N2 -178.3(4) . . . . ?
C4 N5 C1 Pt1 -178.1(3) . . . . ?
C9 N5 C1 Pt1 2.6(6) . . . . ?
C3 N2 C1 N5 -0.6(5) . . . . ?
C6 N2 C1 N5 176.9(4) . . . . ?
C3 N2 C1 Pt1 178.5(3) . . . . ?
C6 N2 C1 Pt1 -4.0(6) . . . . ?
C10 Pt1 C1 N5 110.8(4) . . . . ?
C19 Pt1 C1 N5 -68.1(4) . . . . ?
C10 Pt1 C1 N2 -68.0(4) . . . . ?
C19 Pt1 C1 N2 113.0(4) . . . . ?
C1 N2 C3 C4 0.0(5) . . . . ?
C6 N2 C3 C4 -177.4(4) . . . . ?
C1 N2 C3 C7 178.6(4) . . . . ?
C6 N2 C3 C7 1.2(7) . . . . ?
N2 C3 C4 N5 0.5(5) . . . . ?
C7 C3 C4 N5 -177.9(5) . . . . ?
N2 C3 C4 C8 -177.4(5) . . . . ?
C7 C3 C4 C8 4.2(10) . . . . ?
C1 N5 C4 C3 -0.9(6) . . . . ?
C9 N5 C4 C3 178.3(4) . . . . ?
C1 N5 C4 C8 177.2(5) . . . . ?
C9 N5 C4 C8 -3.6(8) . . . . ?
C12 N11 C10 N14 0.1(5) . . . . ?
C15 N11 C10 N14 179.8(4) . . . . ?
C12 N11 C10 Pt1 -177.4(3) . . . . ?
C15 N11 C10 Pt1 2.2(6) . . . . ?
C13 N14 C10 N11 -0.4(5) . . . . ?
C18 N14 C10 N11 -176.0(4) . . . . ?
C13 N14 C10 Pt1 177.2(3) . . . . ?
C18 N14 C10 Pt1 1.5(6) . . . . ?
C1 Pt1 C10 N11 -58.7(4) . . . . ?
C20 Pt1 C10 N11 120.1(4) . . . . ?
C1 Pt1 C10 N14 124.4(4) . . . . ?
C20 Pt1 C10 N14 -56.8(4) . . . . ?
C10 N11 C12 C13 0.1(5) . . . . ?
C15 N11 C12 C13 -179.5(4) . . . . ?
C10 N11 C12 C16 177.0(4) . . . . ?
C15 N11 C12 C16 -2.6(7) . . . . ?
N11 C12 C13 N14 -0.4(5) . . . . ?
C16 C12 C13 N14 -176.8(5) . . . . ?
N11 C12 C13 C17 179.7(5) . . . . ?
C16 C12 C13 C17 3.3(9) . . . . ?
C10 N14 C13 C12 0.5(5) . . . . ?
C18 N14 C13 C12 176.1(4) . . . . ?
C10 N14 C13 C17 -179.6(4) . . . . ?
C18 N14 C13 C17 -4.0(7) . . . . ?
